data_4035800
loop_
_publ_author_name
'Khan, Hina P. A.'
'Das, Dipendu'
'Chakraborty, Tushar Kanti'

_publ_section_title
;
 Application of Cp<sub>2</sub>TiCl-Promoted Radical Cyclization: A Unified
 Strategy for the Syntheses of Iridoid Monoterpenes.
;
_journal_issue 11
_journal_name_full 'The Journal of organic chemistry'
_journal_page_first 6086
_journal_page_last 6092
_journal_paper_doi 10.1021/acs.joc.8b00752
_journal_volume 83
_journal_year 2018
_chemical_absolute_configuration unk
_chemical_formula_moiety 'C9 H14 O2'
_chemical_formula_sum 'C9 H14 O2'
_chemical_formula_weight 154.20
_space_group_crystal_system orthorhombic
_space_group_IT_number 19
_space_group_name_Hall 'P 2ac 2ab'
_space_group_name_H-M_alt 'P 21 21 21'
_atom_sites_solution_hydrogens difmap
_atom_sites_solution_primary direct
_atom_sites_solution_secondary difmap
_audit_creation_method SHELXL-2014/7
_cell_angle_alpha 90
_cell_angle_beta 90
_cell_angle_gamma 90
_cell_formula_units_Z 4
_cell_length_a 5.272(3)
_cell_length_b 11.037(7)
_cell_length_c 14.722(10)
_cell_measurement_reflns_used 5263
_cell_measurement_temperature 296(2)
_cell_measurement_theta_max 23.60
_cell_measurement_theta_min 2.31
_cell_volume 856.6(9)
_computing_cell_refinement 'Bruker SAINT'
_computing_data_collection 'Bruker APEX2'
_computing_data_reduction 'Bruker SAINT'
_computing_molecular_graphics 'Ortep for Windows (Farrugia, 2012)'
_computing_publication_material 'WinGX publication routines (Farrugia, 2012)'
_computing_structure_refinement 'SHELXL-2014/7 (Sheldrick, 2014)'
_computing_structure_solution 'SHELXS-97 (Sheldrick, 2008)'
_diffrn_ambient_temperature 296(2)
_diffrn_measured_fraction_theta_full 1.000
_diffrn_measured_fraction_theta_max 0.986
_diffrn_measurement_device_type 'Bruker APEX-II CCD'
_diffrn_measurement_method '\f and \w scans'
_diffrn_radiation_monochromator graphite
_diffrn_radiation_probe x-ray
_diffrn_radiation_type MoK\a
_diffrn_radiation_wavelength 0.71073
_diffrn_reflns_av_R_equivalents 0.0462
_diffrn_reflns_av_unetI/netI 0.0189
_diffrn_reflns_Laue_measured_fraction_full 1.000
_diffrn_reflns_Laue_measured_fraction_max 0.986
_diffrn_reflns_limit_h_max 6
_diffrn_reflns_limit_h_min -6
_diffrn_reflns_limit_k_max 13
_diffrn_reflns_limit_k_min -13
_diffrn_reflns_limit_l_max 17
_diffrn_reflns_limit_l_min -17
_diffrn_reflns_number 17441
_diffrn_reflns_point_group_measured_fraction_full 1.000
_diffrn_reflns_point_group_measured_fraction_max 0.984
_diffrn_reflns_theta_full 25.242
_diffrn_reflns_theta_max 25.824
_diffrn_reflns_theta_min 2.306
_diffrn_source 'sealed tube'
_exptl_absorpt_coefficient_mu 0.083
_exptl_absorpt_correction_type multi-scan
_exptl_absorpt_process_details SADABS-2012/1
_exptl_crystal_colour COLORLESS
_exptl_crystal_density_diffrn 1.196
_exptl_crystal_density_method 'NOT MEASURED'
_exptl_crystal_description BLOCK
_exptl_crystal_F_000 336
_exptl_crystal_size_max 0.254
_exptl_crystal_size_mid 0.085
_exptl_crystal_size_min 0.068
_exptl_transmission_factor_max 0.7452
_exptl_transmission_factor_min 0.6228
_refine_diff_density_max 0.091
_refine_diff_density_min -0.128
_refine_diff_density_rms 0.027
_refine_ls_abs_structure_details
;
 Flack x determined using 527 quotients [(I+)-(I-)]/[(I+)+(I-)]
 (Parsons, Flack and Wagner, Acta Cryst. B69 (2013) 249-259).
;
_refine_ls_abs_structure_Flack 0.1(5)
_refine_ls_extinction_method none
_refine_ls_goodness_of_fit_ref 1.090
_refine_ls_hydrogen_treatment refall
_refine_ls_matrix_type full
_refine_ls_number_parameters 156
_refine_ls_number_reflns 1630
_refine_ls_number_restraints 0
_refine_ls_restrained_S_all 1.090
_refine_ls_R_factor_all 0.0383
_refine_ls_R_factor_gt 0.0304
_refine_ls_shift/su_max 0.000
_refine_ls_shift/su_mean 0.000
_refine_ls_structure_factor_coef Fsqd
_refine_ls_weighting_details 'w=1/[\s^2^(Fo^2^)+(0.0298P)^2^+0.0716P] where P=(Fo^2^+2Fc^2^)/3'
_refine_ls_weighting_scheme calc
_refine_ls_wR_factor_gt 0.0682
_refine_ls_wR_factor_ref 0.0736
_reflns_Friedel_coverage 0.662
_reflns_Friedel_fraction_full 1.000
_reflns_Friedel_fraction_max 0.982
_reflns_number_gt 1426
_reflns_number_total 1630
_reflns_threshold_expression 'I > 2\s(I)'
_cod_data_source_file jo8b00752_si_002.cif
_cod_data_source_block 4
_cod_depositor_comments
;
The following automatic conversions were performed:

data item '_atom_sites_solution_primary' value 'DIRECT' was changed
to 'direct' in accordance with the
/home/data/users/saulius/crontab/automatic-downloads/current/ACS/lib/dictionaries/cif_core.dic
dictionary named 'cif_core.dic' version 2.4.2 last updated on
2011-04-26.

data item '_atom_sites_solution_secondary' value 'DIFMAP' was changed
to 'difmap' in accordance with the
/home/data/users/saulius/crontab/automatic-downloads/current/ACS/lib/dictionaries/cif_core.dic
dictionary named 'cif_core.dic' version 2.4.2 last updated on
2011-04-26.

data item '_chemical_absolute_configuration' value 'UNK' was changed
to 'unk' in accordance with the
/home/data/users/saulius/crontab/automatic-downloads/current/ACS/lib/dictionaries/cif_core.dic
dictionary named 'cif_core.dic' version 2.4.2 last updated on
2011-04-26.

data item '_diffrn_radiation_probe' value 'X-RAY' was changed to
'x-ray' in accordance with the
/home/data/users/saulius/crontab/automatic-downloads/current/ACS/lib/dictionaries/cif_core.dic
dictionary named 'cif_core.dic' version 2.4.2 last updated on
2011-04-26.

data item '_exptl_absorpt_correction_type' value 'MULTI-SCAN' was
changed to 'multi-scan' in accordance with the
/home/data/users/saulius/crontab/automatic-downloads/current/ACS/lib/dictionaries/cif_core.dic
dictionary named 'cif_core.dic' version 2.4.2 last updated on
2011-04-26.

Automatic conversion script
Id: cif_fix_values 6909 2019-04-08 15:41:33Z antanas 
;
_cod_database_code 4035800
_shelx_space_group_comment
;
The symmetry employed for this shelxl refinement is uniquely defined
by the following loop, which should always be used as a source of
symmetry information in preference to the above space-group names.
They are only intended as comments.
;
_shelx_estimated_absorpt_t_min 0.979
_shelx_estimated_absorpt_t_max 0.994

loop_
_space_group_symop_operation_xyz
'x, y, z'
'x+1/2, -y+1/2, -z'
'-x, y+1/2, -z+1/2'
'-x+1/2, -y, z+1/2'

loop_
_atom_site_label
_atom_site_type_symbol
_atom_site_fract_x
_atom_site_fract_y
_atom_site_fract_z
_atom_site_U_iso_or_equiv
_atom_site_adp_type
_atom_site_occupancy
_atom_site_site_symmetry_order
_atom_site_calc_flag
O1 O 1.1823(3) 0.43424(17) 0.42046(11) 0.0801(5) Uani 1 1 d
O2 O 0.9435(3) 0.58471(13) 0.46425(9) 0.0604(4) Uani 1 1 d
C1 C 0.9833(4) 0.46661(19) 0.45208(13) 0.0543(5) Uani 1 1 d
C2 C 0.6912(4) 0.61967(19) 0.49444(15) 0.0569(5) Uani 1 1 d
C3 C 0.6231(4) 0.55763(17) 0.58173(13) 0.0469(4) Uani 1 1 d
C4 C 0.7670(4) 0.60415(19) 0.66541(14) 0.0583(5) Uani 1 1 d
C5 C 0.6282(9) 0.7054(3) 0.7145(2) 0.0940(11) Uani 1 1 d
C6 C 0.8141(7) 0.4915(2) 0.72184(16) 0.0750(7) Uani 1 1 d
C7 C 0.8691(5) 0.3958(2) 0.65164(16) 0.0687(6) Uani 1 1 d
C8 C 0.6796(4) 0.42090(16) 0.57571(14) 0.0513(5) Uani 1 1 d
C9 C 0.7743(4) 0.38569(19) 0.48164(15) 0.0555(5) Uani 1 1 d
H2A H 0.707(4) 0.7067(19) 0.5028(14) 0.063(6) Uiso 1 1 d
H2B H 0.572(5) 0.603(2) 0.4459(15) 0.071(7) Uiso 1 1 d
H3 H 0.447(4) 0.5720(17) 0.5921(13) 0.052(5) Uiso 1 1 d
H4 H 0.932(5) 0.6303(18) 0.6440(14) 0.059(6) Uiso 1 1 d
H5A H 0.719(7) 0.723(3) 0.766(2) 0.118(11) Uiso 1 1 d
H5B H 0.448(7) 0.672(3) 0.734(2) 0.120(12) Uiso 1 1 d
H5C H 0.606(7) 0.777(3) 0.678(2) 0.126(12) Uiso 1 1 d
H6A H 0.654(5) 0.472(2) 0.7552(16) 0.068(7) Uiso 1 1 d
H6B H 0.940(6) 0.502(3) 0.769(2) 0.107(10) Uiso 1 1 d
H7A H 1.046(5) 0.407(2) 0.6265(15) 0.071(6) Uiso 1 1 d
H7B H 0.859(6) 0.314(3) 0.6752(18) 0.094(8) Uiso 1 1 d
H8 H 0.524(4) 0.3756(18) 0.5877(13) 0.057(5) Uiso 1 1 d
H9A H 0.638(5) 0.3950(19) 0.4365(16) 0.068(6) Uiso 1 1 d
H9B H 0.838(4) 0.305(2) 0.4795(14) 0.066(6) Uiso 1 1 d

loop_
_atom_site_aniso_label
_atom_site_aniso_U_11
_atom_site_aniso_U_22
_atom_site_aniso_U_33
_atom_site_aniso_U_23
_atom_site_aniso_U_13
_atom_site_aniso_U_12
O1 0.0463(8) 0.1157(13) 0.0783(10) -0.0150(10) 0.0098(8) 0.0074(9)
O2 0.0622(8) 0.0617(8) 0.0575(8) 0.0024(7) 0.0086(7) -0.0110(7)
C1 0.0450(10) 0.0691(13) 0.0487(10) -0.0077(9) -0.0033(9) 0.0022(10)
C2 0.0653(12) 0.0475(11) 0.0577(12) 0.0011(9) -0.0073(11) 0.0076(10)
C3 0.0390(10) 0.0482(10) 0.0535(10) -0.0063(8) 0.0007(8) 0.0013(7)
C4 0.0621(13) 0.0612(13) 0.0516(11) -0.0042(10) -0.0030(10) -0.0062(10)
C5 0.136(3) 0.0766(18) 0.0696(17) -0.0270(15) -0.013(2) 0.013(2)
C6 0.0842(18) 0.0890(18) 0.0519(13) 0.0086(12) -0.0007(13) 0.0035(15)
C7 0.0747(15) 0.0642(14) 0.0672(14) 0.0189(12) 0.0053(12) 0.0114(12)
C8 0.0442(10) 0.0427(9) 0.0669(12) -0.0006(9) 0.0076(9) -0.0055(8)
C9 0.0478(11) 0.0503(11) 0.0685(13) -0.0129(10) 0.0005(10) 0.0021(9)

loop_
_atom_type_symbol
_atom_type_description
_atom_type_scat_dispersion_real
_atom_type_scat_dispersion_imag
_atom_type_scat_source
C C 0.0033 0.0016 'International Tables Vol C Tables 4.2.6.8 and 6.1.1.4'
O O 0.0106 0.0060 'International Tables Vol C Tables 4.2.6.8 and 6.1.1.4'
H H 0.0000 0.0000 'International Tables Vol C Tables 4.2.6.8 and 6.1.1.4'

loop_
_geom_angle_atom_site_label_1
_geom_angle_atom_site_label_2
_geom_angle_atom_site_label_3
_geom_angle
C1 O2 C2 116.41(15)
O1 C1 O2 118.71(19)
O1 C1 C9 125.6(2)
O2 C1 C9 115.62(17)
O2 C2 C3 111.07(17)
O2 C2 H2A 103.0(13)
C3 C2 H2A 111.3(12)
O2 C2 H2B 108.4(14)
C3 C2 H2B 112.8(13)
H2A C2 H2B 109.8(19)
C2 C3 C4 114.63(17)
C2 C3 C8 110.59(16)
C4 C3 C8 106.15(16)
C2 C3 H3 107.1(12)
C4 C3 H3 107.3(12)
C8 C3 H3 111.1(12)
C6 C4 C5 114.9(2)
C6 C4 C3 104.26(19)
C5 C4 C3 112.9(2)
C6 C4 H4 106.0(12)
C5 C4 H4 111.6(12)
C3 C4 H4 106.4(12)
C4 C5 H5A 107(2)
C4 C5 H5B 108(2)
H5A C5 H5B 108(3)
C4 C5 H5C 113(2)
H5A C5 H5C 111(3)
H5B C5 H5C 109(3)
C7 C6 C4 103.34(19)
C7 C6 H6A 110.4(13)
C4 C6 H6A 108.0(13)
C7 C6 H6B 116.4(17)
C4 C6 H6B 113.7(18)
H6A C6 H6B 105(2)
C6 C7 C8 104.4(2)
C6 C7 H7A 110.2(13)
C8 C7 H7A 108.4(12)
C6 C7 H7B 113.3(16)
C8 C7 H7B 113.5(17)
H7A C7 H7B 107(2)
C9 C8 C7 113.95(18)
C9 C8 C3 111.44(17)
C7 C8 C3 105.23(17)
C9 C8 H8 108.0(12)
C7 C8 H8 108.9(12)
C3 C8 H8 109.2(11)
C1 C9 C8 110.90(17)
C1 C9 H9A 106.4(13)
C8 C9 H9A 110.3(13)
C1 C9 H9B 107.0(13)
C8 C9 H9B 112.6(13)
H9A C9 H9B 109.4(19)

loop_
_geom_bond_atom_site_label_1
_geom_bond_atom_site_label_2
_geom_bond_distance
O1 C1 1.202(2)
O2 C1 1.332(3)
O2 C2 1.454(3)
C1 C9 1.483(3)
C2 C3 1.500(3)
C2 H2A 0.97(2)
C2 H2B 0.97(2)
C3 C4 1.535(3)
C3 C8 1.541(3)
C3 H3 0.96(2)
C4 C6 1.516(3)
C4 C5 1.519(4)
C4 H4 0.97(2)
C5 H5A 0.92(3)
C5 H5B 1.05(4)
C5 H5C 0.96(3)
C6 C7 1.506(4)
C6 H6A 1.00(2)
C6 H6B 0.97(3)
C7 C8 1.524(3)
C7 H7A 1.01(3)
C7 H7B 0.96(3)
C8 C9 1.523(3)
C8 H8 0.98(2)
C9 H9A 0.99(2)
C9 H9B 0.95(2)

loop_
_geom_hbond_atom_site_label_D
_geom_hbond_atom_site_label_H
_geom_hbond_atom_site_label_A
_geom_hbond_distance_DH
_geom_hbond_distance_HA
_geom_hbond_distance_DA
_geom_hbond_angle_DHA
_geom_hbond_site_symmetry_A
C9 H9A O1 0.99(2) 2.45(2) 3.292(3) 143.1(17) 1_455

loop_
_geom_torsion_atom_site_label_1
_geom_torsion_atom_site_label_2
_geom_torsion_atom_site_label_3
_geom_torsion_atom_site_label_4
_geom_torsion
C2 O2 C1 O1 174.28(18)
C2 O2 C1 C9 -7.1(2)
C1 O2 C2 C3 57.1(2)
O2 C2 C3 C4 71.6(2)
O2 C2 C3 C8 -48.3(2)
C2 C3 C4 C6 -142.9(2)
C8 C3 C4 C6 -20.5(2)
C2 C3 C4 C5 91.7(3)
C8 C3 C4 C5 -145.9(2)
C5 C4 C6 C7 161.8(3)
C3 C4 C6 C7 37.6(3)
C4 C6 C7 C8 -40.6(3)
C6 C7 C8 C9 149.8(2)
C6 C7 C8 C3 27.4(2)
C2 C3 C8 C9 -3.2(2)
C4 C3 C8 C9 -128.10(19)
C2 C3 C8 C7 120.79(19)
C4 C3 C8 C7 -4.1(2)
O1 C1 C9 C8 131.8(2)
O2 C1 C9 C8 -46.7(2)
C7 C8 C9 C1 -69.0(2)
C3 C8 C9 C1 49.9(2)
